data_7117798
loop_
_publ_author_name
'Beom Shin Cho'
'Young Keun Chung'

_publ_section_title
;
 Palladium-catalyzed bisarylation of 3-alkylbenzofurans to
 3-arylalkyl-2-arylbenzofurans on water: tandem C(sp3)-H and C(sp2)-H
 activation reactions of 3-alkylbenzofurans
;
_journal_name_full Chem.Commun.
_journal_page_first 14543
_journal_paper_doi 10.1039/C5cc04052C
_journal_volume 51
_journal_year 2015
_chemical_absolute_configuration unk
_chemical_formula_moiety 'C25 H18 O'
_chemical_formula_sum 'C25 H18 O'
_chemical_formula_weight 334.39
_chemical_name_systematic
;
 ? 
;
_space_group_crystal_system monoclinic
_space_group_IT_number 4
_space_group_name_Hall 'P 2yb'
_space_group_name_H-M_alt 'P 1 21 1'
_symmetry_space_group_name_Hall 'P 2yb'
_symmetry_space_group_name_H-M 'P 1 21 1'
_atom_sites_solution_hydrogens geom
_atom_sites_solution_primary direct
_atom_sites_solution_secondary difmap
_audit_creation_date 2015-01-19
_audit_creation_method
;
Olex2 1.2
(compiled 2014.07.22 svn.r2960 for OlexSys, GUI svn.r4862)
;
_audit_update_record
;
2015-01-24 deposited with the CCDC.
2015-08-07 downloaded from the CCDC.
;
_cell_angle_alpha 90.00
_cell_angle_beta 103.1477(14)
_cell_angle_gamma 90.00
_cell_formula_units_Z 2
_cell_length_a 8.2582(2)
_cell_length_b 6.2091(2)
_cell_length_c 17.8371(5)
_cell_measurement_reflns_used 9971
_cell_measurement_temperature 223(2)
_cell_measurement_theta_max 28.33
_cell_measurement_theta_min 2.35
_cell_volume 890.64(4)
_computing_molecular_graphics 'Olex2 (Dolomanov et al., 2009)'
_computing_publication_material 'Olex2 (Dolomanov et al., 2009)'
_computing_structure_refinement 'XL (Sheldrick, 2008)'
_computing_structure_solution 'XS (Sheldrick, 2008)'
_diffrn_ambient_temperature 223.15
_diffrn_measured_fraction_theta_full 0.999
_diffrn_measured_fraction_theta_max 0.999
_diffrn_measurement_device_type 'PHOTON 100 CMOS'
_diffrn_measurement_method '\f and \w scans'
_diffrn_radiation_monochromator graphite
_diffrn_radiation_type MoK\a
_diffrn_radiation_wavelength 0.71073
_diffrn_reflns_av_R_equivalents 0.0601
_diffrn_reflns_av_unetI/netI 0.0349
_diffrn_reflns_limit_h_max 11
_diffrn_reflns_limit_h_min -11
_diffrn_reflns_limit_k_max 8
_diffrn_reflns_limit_k_min -8
_diffrn_reflns_limit_l_max 23
_diffrn_reflns_limit_l_min -23
_diffrn_reflns_number 31392
_diffrn_reflns_theta_full 28.41
_diffrn_reflns_theta_max 28.41
_diffrn_reflns_theta_min 2.35
_diffrn_source 'fine-focus sealed tube'
_exptl_absorpt_coefficient_mu 0.074
_exptl_absorpt_correction_T_max 0.9926
_exptl_absorpt_correction_T_min 0.9824
_exptl_absorpt_correction_type multi-scan
_exptl_crystal_colour colourless
_exptl_crystal_density_diffrn 1.247
_exptl_crystal_density_method 'not measured'
_exptl_crystal_description Needle
_exptl_crystal_F_000 352
_exptl_crystal_size_max 0.24
_exptl_crystal_size_mid 0.18
_exptl_crystal_size_min 0.1
_refine_diff_density_max 0.174
_refine_diff_density_min -0.182
_refine_diff_density_rms 0.039
_refine_ls_abs_structure_details 'Flack H D (1983), Acta Cryst. A39, 876-881'
_refine_ls_abs_structure_Flack 0.4(14)
_refine_ls_extinction_method none
_refine_ls_goodness_of_fit_ref 1.079
_refine_ls_hydrogen_treatment constr
_refine_ls_matrix_type full
_refine_ls_number_parameters 235
_refine_ls_number_reflns 4438
_refine_ls_number_restraints 1
_refine_ls_restrained_S_all 1.079
_refine_ls_R_factor_all 0.0658
_refine_ls_R_factor_gt 0.0405
_refine_ls_shift/su_max 0.000
_refine_ls_shift/su_mean 0.000
_refine_ls_structure_factor_coef Fsqd
_refine_ls_weighting_details 'calc w=1/[\s^2^(Fo^2^)+(0.0340P)^2^+0.1670P] where P=(Fo^2^+2Fc^2^)/3'
_refine_ls_weighting_scheme calc
_refine_ls_wR_factor_gt 0.0833
_refine_ls_wR_factor_ref 0.0958
_reflns_number_gt 3479
_reflns_number_total 4438
_reflns_threshold_expression >2sigma(I)
_cod_data_source_file c5cc04052c2.cif
_cod_data_source_block no1
_cod_database_code 7117798
_olex2_refinement_description
;
1. Fixed Uiso
 At 1.2 times of:
  All C(H) groups, All C(H,H) groups
2.a Secondary CH2 refined with riding coordinates:
 C11(H11A,H11B)
2.b Aromatic/amide H refined with riding coordinates:
 C2(H2), C9(H9), C12(H12), C14(H14), C15(H15), C16(H16), C17(H17), C18(H18),
 C19(H19), C20(H20), C21(H21), C22(H22), C23(H23), C24(H24), C25(H25), C26(H26)
;
_olex2_submission_special_instructions 'No special instructions were received'

loop_
_space_group_symop_id
_space_group_symop_operation_xyz
1 'x, y, z'
2 '-x, y+1/2, -z'

loop_
_atom_site_label
_atom_site_type_symbol
_atom_site_fract_x
_atom_site_fract_y
_atom_site_fract_z
_atom_site_U_iso_or_equiv
_atom_site_adp_type
_atom_site_occupancy
_atom_site_calc_flag
_atom_site_disorder_assembly
_atom_site_disorder_group
_atom_site_refinement_flags_posn
O1 O -0.98315(13) -0.43300(18) -0.25200(6) 0.0302(3) Uani 1 d . . .
C2 C -0.82171(19) -0.4148(3) -0.11916(10) 0.0312(4) Uani 1 d . . .
H2 H -0.7728 -0.5510 -0.1207 0.037 Uiso 1 calc . . R
C3 C -0.93398(19) -0.3361(3) -0.18060(9) 0.0279(4) Uani 1 d . . .
C4 C -1.09181(19) -0.2887(3) -0.29875(10) 0.0301(4) Uani 1 d . . .
C5 C -0.8591(2) -0.0775(3) -0.05212(10) 0.0347(4) Uani 1 d . . .
C6 C -0.7812(2) -0.2843(3) -0.05272(10) 0.0327(4) Uani 1 d . . .
C7 C -1.38173(18) 0.1117(2) -0.27846(9) 0.0274(3) Uani 1 d . . .
C8 C -1.15316(19) -0.3586(3) -0.37822(10) 0.0320(4) Uani 1 d . . .
C9 C -0.97567(19) -0.0051(3) -0.11761(10) 0.0333(4) Uani 1 d . . .
H9 H -1.0279 0.1292 -0.1172 0.040 Uiso 1 calc . . R
C10 C -1.01252(18) -0.1333(3) -0.18246(9) 0.0280(3) Uani 1 d . . .
C11 C -1.20523(19) 0.0936(3) -0.28924(11) 0.0334(4) Uani 1 d . . .
H11A H -1.2088 0.1047 -0.3444 0.040 Uiso 1 calc . . R
H11B H -1.1418 0.2173 -0.2639 0.040 Uiso 1 calc . . R
C12 C -0.6628(2) -0.3508(3) 0.01433(11) 0.0401(4) Uani 1 d . . .
H12 H -0.6105 -0.4854 0.0148 0.048 Uiso 1 calc . . R
C13 C -1.11225(18) -0.1073(3) -0.25933(10) 0.0295(4) Uani 1 d . . .
C14 C -1.4642(2) 0.3073(3) -0.29340(10) 0.0337(4) Uani 1 d . . .
H14 H -1.4096 0.4250 -0.3099 0.040 Uiso 1 calc . . R
C15 C -0.8151(2) 0.0506(3) 0.01560(11) 0.0455(5) Uani 1 d . . .
H15 H -0.8653 0.1859 0.0171 0.055 Uiso 1 calc . . R
C16 C -1.4654(2) -0.0589(3) -0.25453(10) 0.0341(4) Uani 1 d . . .
H16 H -1.4122 -0.1930 -0.2442 0.041 Uiso 1 calc . . R
C17 C -1.0685(2) -0.5143(3) -0.41054(11) 0.0384(4) Uani 1 d . . .
H17 H -0.9716 -0.5773 -0.3807 0.046 Uiso 1 calc . . R
C18 C -1.6269(2) -0.0340(3) -0.24554(11) 0.0401(4) Uani 1 d . . .
H18 H -1.6820 -0.1513 -0.2292 0.048 Uiso 1 calc . . R
C19 C -1.6250(2) 0.3320(3) -0.28443(11) 0.0387(4) Uani 1 d . . .
H19 H -1.6787 0.4658 -0.2948 0.046 Uiso 1 calc . . R
C20 C -1.7071(2) 0.1612(3) -0.26037(11) 0.0392(4) Uani 1 d . . .
H20 H -1.8165 0.1777 -0.2542 0.047 Uiso 1 calc . . R
C21 C -0.7006(3) -0.0211(4) 0.07856(12) 0.0538(6) Uani 1 d . . .
H21 H -0.6728 0.0656 0.1228 0.065 Uiso 1 calc . . R
C22 C -0.6241(2) -0.2226(4) 0.07786(11) 0.0495(5) Uani 1 d . . .
H22 H -0.5454 -0.2694 0.1216 0.059 Uiso 1 calc . . R
C23 C -1.2680(3) -0.4853(4) -0.53134(12) 0.0553(6) Uani 1 d . . .
H23 H -1.3057 -0.5264 -0.5831 0.066 Uiso 1 calc . . R
C24 C -1.2981(2) -0.2718(3) -0.42382(11) 0.0438(5) Uani 1 d . . .
H24 H -1.3590 -0.1698 -0.4027 0.053 Uiso 1 calc . . R
C25 C -1.1262(3) -0.5767(3) -0.48642(12) 0.0492(5) Uani 1 d . . .
H25 H -1.0683 -0.6824 -0.5076 0.059 Uiso 1 calc . . R
C26 C -1.3531(3) -0.3336(4) -0.49958(12) 0.0555(6) Uani 1 d . . .
H26 H -1.4500 -0.2713 -0.5298 0.067 Uiso 1 calc . . R

loop_
_atom_site_aniso_label
_atom_site_aniso_U_11
_atom_site_aniso_U_22
_atom_site_aniso_U_33
_atom_site_aniso_U_23
_atom_site_aniso_U_13
_atom_site_aniso_U_12
O1 0.0302(6) 0.0290(6) 0.0297(6) 0.0000(5) 0.0031(5) 0.0048(5)
C2 0.0311(8) 0.0282(8) 0.0346(9) 0.0014(8) 0.0080(7) 0.0024(7)
C3 0.0276(8) 0.0276(8) 0.0294(9) -0.0008(7) 0.0080(7) -0.0022(6)
C4 0.0258(7) 0.0295(8) 0.0345(9) 0.0051(7) 0.0058(7) 0.0010(6)
C5 0.0307(8) 0.0381(10) 0.0375(10) -0.0041(8) 0.0126(7) -0.0050(7)
C6 0.0304(8) 0.0351(9) 0.0338(10) 0.0026(7) 0.0099(7) -0.0032(7)
C7 0.0258(7) 0.0274(8) 0.0274(8) 0.0007(7) 0.0026(6) 0.0005(6)
C8 0.0315(8) 0.0338(9) 0.0312(9) 0.0033(7) 0.0081(7) -0.0036(7)
C9 0.0288(8) 0.0300(8) 0.0429(10) -0.0013(8) 0.0122(7) 0.0009(7)
C10 0.0220(7) 0.0283(8) 0.0342(9) 0.0012(7) 0.0079(7) -0.0015(6)
C11 0.0283(8) 0.0265(8) 0.0463(11) 0.0074(7) 0.0104(8) 0.0019(7)
C12 0.0378(9) 0.0461(10) 0.0349(10) 0.0048(9) 0.0051(8) -0.0004(8)
C13 0.0219(7) 0.0302(8) 0.0373(9) 0.0044(7) 0.0084(7) -0.0005(6)
C14 0.0314(9) 0.0289(8) 0.0401(10) 0.0034(7) 0.0068(7) 0.0011(7)
C15 0.0446(10) 0.0493(11) 0.0445(12) -0.0109(10) 0.0140(9) -0.0034(9)
C16 0.0352(9) 0.0266(8) 0.0417(10) 0.0047(7) 0.0113(8) 0.0012(7)
C17 0.0420(9) 0.0376(9) 0.0348(10) 0.0026(8) 0.0071(8) 0.0004(8)
C18 0.0364(9) 0.0392(10) 0.0477(11) 0.0021(9) 0.0158(8) -0.0065(8)
C19 0.0337(9) 0.0344(10) 0.0463(11) 0.0018(8) 0.0056(8) 0.0094(8)
C20 0.0278(8) 0.0467(11) 0.0439(11) -0.0040(9) 0.0098(8) 0.0029(8)
C21 0.0572(13) 0.0669(15) 0.0359(11) -0.0155(11) 0.0078(10) -0.0116(11)
C22 0.0457(11) 0.0678(14) 0.0326(11) 0.0025(10) 0.0038(9) -0.0062(10)
C23 0.0644(14) 0.0655(15) 0.0319(11) -0.0018(10) 0.0024(10) -0.0069(12)
C24 0.0392(9) 0.0542(12) 0.0359(11) 0.0017(9) 0.0042(8) 0.0052(9)
C25 0.0592(12) 0.0486(12) 0.0411(11) -0.0058(10) 0.0144(10) 0.0002(10)
C26 0.0497(11) 0.0732(15) 0.0370(12) 0.0044(11) -0.0040(9) 0.0088(11)

loop_
_atom_type_symbol
_atom_type_description
_atom_type_scat_dispersion_real
_atom_type_scat_dispersion_imag
_atom_type_scat_source
C C 0.0033 0.0016 'International Tables Vol C Tables 4.2.6.8 and 6.1.1.4'
H H 0.0000 0.0000 'International Tables Vol C Tables 4.2.6.8 and 6.1.1.4'
O O 0.0106 0.0060 'International Tables Vol C Tables 4.2.6.8 and 6.1.1.4'

loop_
_geom_angle_atom_site_label_1
_geom_angle_atom_site_label_2
_geom_angle_atom_site_label_3
_geom_angle
_geom_angle_site_symmetry_1
_geom_angle_site_symmetry_3
C3 O1 C4 106.51(12) . .
C3 C2 C6 117.37(15) . .
O1 C3 C10 109.19(13) . .
C2 C3 O1 126.24(15) . .
C2 C3 C10 124.48(15) . .
O1 C4 C8 114.97(14) . .
C13 C4 O1 111.11(14) . .
C13 C4 C8 133.87(16) . .
C9 C5 C6 120.12(16) . .
C9 C5 C15 121.36(17) . .
C15 C5 C6 118.52(17) . .
C2 C6 C5 119.86(15) . .
C2 C6 C12 121.72(16) . .
C12 C6 C5 118.41(16) . .
C14 C7 C11 118.93(14) . .
C16 C7 C11 122.94(14) . .
C16 C7 C14 118.12(14) . .
C17 C8 C4 120.84(15) . .
C17 C8 C24 118.19(17) . .
C24 C8 C4 120.97(16) . .
C10 C9 C5 119.36(15) . .
C3 C10 C13 106.41(14) . .
C9 C10 C3 118.79(15) . .
C9 C10 C13 134.69(15) . .
C13 C11 C7 116.48(13) . .
C22 C12 C6 121.10(19) . .
C4 C13 C10 106.78(14) . .
C4 C13 C11 128.32(16) . .
C10 C13 C11 124.65(15) . .
C19 C14 C7 121.14(16) . .
C21 C15 C5 120.68(19) . .
C7 C16 C18 120.71(15) . .
C25 C17 C8 120.38(18) . .
C20 C18 C16 120.58(16) . .
C20 C19 C14 120.30(16) . .
C18 C20 C19 119.15(15) . .
C15 C21 C22 120.8(2) . .
C12 C22 C21 120.49(19) . .
C26 C23 C25 119.3(2) . .
C26 C24 C8 120.82(19) . .
C23 C25 C17 120.7(2) . .
C23 C26 C24 120.67(19) . .

loop_
_geom_bond_atom_site_label_1
_geom_bond_atom_site_label_2
_geom_bond_distance
_geom_bond_site_symmetry_2
O1 C3 1.3833(19) .
O1 C4 1.4010(18) .
C2 C3 1.355(2) .
C2 C6 1.412(2) .
C3 C10 1.413(2) .
C4 C8 1.459(2) .
C4 C13 1.359(2) .
C5 C6 1.438(2) .
C5 C9 1.408(2) .
C5 C15 1.423(2) .
C6 C12 1.422(2) .
C7 C11 1.517(2) .
C7 C14 1.388(2) .
C7 C16 1.384(2) .
C8 C17 1.393(2) .
C8 C24 1.393(2) .
C9 C10 1.380(2) .
C10 C13 1.439(2) .
C11 C13 1.498(2) .
C12 C22 1.362(3) .
C14 C19 1.382(2) .
C15 C21 1.368(3) .
C16 C18 1.387(2) .
C17 C25 1.384(3) .
C18 C20 1.378(3) .
C19 C20 1.379(3) .
C21 C22 1.403(3) .
C23 C25 1.382(3) .
C23 C26 1.372(3) .
C24 C26 1.379(3) .
